data_1557623
loop_
_publ_author_name
'Li, Kangkang'
'Ye, Junhao'
'Wang, Zhen'
'Mu, Hongliang'
'Jian, Zhongbao'

_publ_section_title
;
 Indole-bridged bisphosphine-monoxide palladium catalysts for ethylene
 polymerization and copolymerization with polar monomers
;
_journal_issue 15
_journal_name_full 'Polymer Chemistry'
_journal_page_first 2740
_journal_page_last 2748
_journal_paper_doi 10.1039/D0PY00100G
_journal_volume 11
_journal_year 2020
_chemical_formula_moiety 'C27 H34 Cl N3 O3 P2 Pd, C H Cl3'
_chemical_formula_sum 'C28 H35 Cl4 N3 O3 P2 Pd'
_chemical_formula_weight 771.73
_chemical_properties_physical Deliquescent,Heat-sensitive,Oxygen-sensitive
_space_group_crystal_system triclinic
_space_group_IT_number 2
_space_group_name_Hall '-P 1'
_space_group_name_H-M_alt 'P -1'
_atom_sites_solution_hydrogens geom
_atom_sites_solution_primary iterative
_audit_creation_date 2019-11-22
_audit_creation_method
;
Olex2 1.2
(compiled 2018.05.29 svn.r3508 for OlexSys, GUI svn.r5506)
;
_audit_update_record
;
2020-01-06 deposited with the CCDC.	2020-03-18 downloaded from the CCDC.
;
_cell_angle_alpha 67.146(2)
_cell_angle_beta 74.271(2)
_cell_angle_gamma 78.535(2)
_cell_formula_units_Z 2
_cell_length_a 11.2563(6)
_cell_length_b 12.7674(7)
_cell_length_c 14.3032(8)
_cell_measurement_reflns_used 8804
_cell_measurement_temperature 173(2)
_cell_measurement_theta_max 59.010
_cell_measurement_theta_min 3.778
_cell_volume 1813.12(17)
_computing_cell_refinement 'SAINT V8.38A (?, 2016)'
_computing_data_reduction 'SAINT V8.38A (?, 2016)'
_computing_molecular_graphics 'Olex2 (Dolomanov et al., 2009)'
_computing_publication_material 'Olex2 (Dolomanov et al., 2009)'
_computing_structure_refinement 'ShelXL (Sheldrick, 2015)'
_computing_structure_solution 'olex2.solve (Bourhis et al., 2015)'
_diffrn_ambient_temperature 173.0
_diffrn_measured_fraction_theta_full 0.961
_diffrn_measured_fraction_theta_max 0.961
_diffrn_measurement_device_type 'bruker apex ccd'
_diffrn_radiation_type CuK\a
_diffrn_radiation_wavelength 1.54184
_diffrn_reflns_av_R_equivalents 0.0205
_diffrn_reflns_av_unetI/netI 0.0285
_diffrn_reflns_Laue_measured_fraction_full 0.961
_diffrn_reflns_Laue_measured_fraction_max 0.961
_diffrn_reflns_limit_h_max 10
_diffrn_reflns_limit_h_min -12
_diffrn_reflns_limit_k_max 14
_diffrn_reflns_limit_k_min -14
_diffrn_reflns_limit_l_max 15
_diffrn_reflns_limit_l_min -15
_diffrn_reflns_number 10880
_diffrn_reflns_point_group_measured_fraction_full 0.961
_diffrn_reflns_point_group_measured_fraction_max 0.961
_diffrn_reflns_theta_full 59.010
_diffrn_reflns_theta_max 59.010
_diffrn_reflns_theta_min 3.778
_exptl_absorpt_coefficient_mu 7.930
_exptl_absorpt_correction_T_max 0.7516
_exptl_absorpt_correction_T_min 0.5223
_exptl_absorpt_correction_type multi-scan
_exptl_absorpt_process_details
;
SADABS-2016/2 (Bruker,2016/2) was used for absorption correction.
wR2(int) was 0.1038 before and 0.0370 after correction.
The Ratio of minimum to maximum transmission is 0.6949.
The \l/2 correction factor is Not present.
;
_exptl_crystal_colour 'metallic light colourless'
_exptl_crystal_colour_lustre metallic
_exptl_crystal_colour_modifier light
_exptl_crystal_colour_primary colourless
_exptl_crystal_density_diffrn 1.414
_exptl_crystal_description block
_exptl_crystal_F_000 784
_exptl_crystal_size_max 0.36
_exptl_crystal_size_mid 0.2
_exptl_crystal_size_min 0.11
_refine_diff_density_max 1.703
_refine_diff_density_min -1.796
_refine_diff_density_rms 0.119
_refine_ls_extinction_method none
_refine_ls_goodness_of_fit_ref 1.041
_refine_ls_hydrogen_treatment constr
_refine_ls_matrix_type full
_refine_ls_number_parameters 371
_refine_ls_number_reflns 5023
_refine_ls_number_restraints 12
_refine_ls_restrained_S_all 1.040
_refine_ls_R_factor_all 0.0589
_refine_ls_R_factor_gt 0.0564
_refine_ls_shift/su_max 0.001
_refine_ls_shift/su_mean 0.000
_refine_ls_structure_factor_coef Fsqd
_refine_ls_weighting_details 'w=1/[\s^2^(Fo^2^)+(0.0731P)^2^+11.6171P] where P=(Fo^2^+2Fc^2^)/3'
_refine_ls_weighting_scheme calc
_refine_ls_wR_factor_gt 0.1462
_refine_ls_wR_factor_ref 0.1517
_reflns_Friedel_coverage 0.000
_reflns_number_gt 4789
_reflns_number_total 5023
_reflns_threshold_expression 'I > 2\s(I)'
_cod_data_source_file d0py00100g2.cif
_cod_data_source_block 191024pd7_0m_sq
_cod_depositor_comments
;Adding full bibliography for 1557622--1557624.cif.

 Adding full bibliography for 1557622--1557624.cif.
;
_cod_database_code 1557623
_shelx_shelxl_version_number 2016/6
_shelx_space_group_comment
;
The symmetry employed for this shelxl refinement is uniquely defined
by the following loop, which should always be used as a source of
symmetry information in preference to the above space-group names.
They are only intended as comments.
;
_shelx_estimated_absorpt_t_max 0.476
_shelx_estimated_absorpt_t_min 0.162
_olex2_refinement_description
;
1. Fixed Uiso
 At 1.2 times of:
  All C(H) groups
 At 1.5 times of:
  All C(H,H,H) groups
2. Shared sites
{C0, Cl1}
{Cl0, C0'}
3. Uiso/Uaniso restraints and constraints
Pd1 \\sim C0 \\sim Cl0 \\sim C0' \\sim Cl1: within 2A with sigma of 0.01 and
sigma for terminal atoms of 0.02
Uanis(C0) = Uanis(Cl1)
Uanis(Cl0) = Uanis(C0')
4. Others
 Sof(C0')=Sof(H0'A)=Sof(H0'B)=Sof(H0'C)=Sof(Cl1)=1-FVAR(1)
 Sof(C0)=Sof(H0A)=Sof(H0B)=Sof(H0C)=Sof(Cl0)=FVAR(1)
5.a Ternary CH refined with riding coordinates:
 C0AA(H0AA)
5.b Me refined with riding coordinates:
 C0(H0A,H0B,H0C), C0'(H0'A,H0'B,H0'C), C00Q(H00A,H00B,H00C), C00V(H00D,H00E,
 H00F), C00Z(H00H,H00I,H00M), C010(H01A,H01B,H01C), C011(H01D,H01E,H01F),
 C012(H01G,H01H,H01I)
5.c Aromatic/amide H refined with riding coordinates:
 C00G(H00G), C00J(H00J), C00K(H00K), C00L(H00L), C00O(H00O), C00P(H00P),
 C00R(H00R), C00T(H00T), C00W(H00W), C00X(H00X), C00Y(H00Y), C013(H013),
 C014(H014)
;
_platon_squeeze_void_probe_radius 1.20
_olex2_submission_special_instructions 'No special instructions were received'

loop_
_space_group_symop_operation_xyz
'x, y, z'
'-x, -y, -z'

loop_
_atom_site_label
_atom_site_type_symbol
_atom_site_fract_x
_atom_site_fract_y
_atom_site_fract_z
_atom_site_U_iso_or_equiv
_atom_site_adp_type
_atom_site_occupancy
_atom_site_site_symmetry_order
_atom_site_calc_flag
_atom_site_refinement_flags_posn
_atom_site_refinement_flags_adp
_atom_site_refinement_flags_occupancy
_atom_site_disorder_assembly
_atom_site_disorder_group
Pd1 Pd 1.20831(4) 0.22532(3) 0.98044(3) 0.02706(18) Uani 1 1 d . U . . .
P2 P 1.36279(13) 0.30826(12) 0.85626(11) 0.0253(3) Uani 1 1 d . . . . .
P1 P 1.14335(14) 0.21781(13) 0.78139(12) 0.0287(4) Uani 1 1 d . . . . .
C0 C 1.03678(14) 0.13514(14) 1.10320(12) 0.0331(6) Uani 0.146(8) 1 d . U P A 1
H0A H 1.005635 0.089486 1.075266 0.050 Uiso 0.146(8) 1 calc R . P A 1
H0B H 1.062877 0.085261 1.167757 0.050 Uiso 0.146(8) 1 calc R . P A 1
H0C H 0.970870 0.193373 1.117358 0.050 Uiso 0.146(8) 1 calc R . P A 1
C28 Cl 1.2249(4) 0.3026(3) 1.0861(3) 0.0248(14) Uani 0.146(8) 1 d . U P A 1
Cl5 C 1.2249(4) 0.3026(3) 1.0861(3) 0.0248(14) Uani 0.854(8) 1 d . U P A 2
H0'A H 1.162196 0.276973 1.150573 0.037 Uiso 0.854(8) 1 calc R . P A 2
H0'B H 1.307865 0.279855 1.101714 0.037 Uiso 0.854(8) 1 calc R . P A 2
H0'C H 1.212274 0.385997 1.053922 0.037 Uiso 0.854(8) 1 calc R . P A 2
Cl4 Cl 1.03678(14) 0.13514(14) 1.10320(12) 0.0331(6) Uani 0.854(8) 1 d . U P A 2
O1 O 1.2067(4) 0.1495(3) 0.8691(3) 0.0307(9) Uani 1 1 d . . . . .
O3 O 1.5194(4) 0.1677(3) 1.0021(3) 0.0345(10) Uani 1 1 d . . . . .
O2 O 1.2230(4) 0.5194(4) 0.8666(4) 0.0455(12) Uani 1 1 d . . . . .
N2 N 1.1356(5) 0.1387(5) 0.7186(4) 0.0391(13) Uani 1 1 d . . . . .
N1 N 1.2303(5) 0.3268(4) 0.7034(4) 0.0306(11) Uani 1 1 d . . . . .
C8 C 1.3170(5) 0.3693(5) 0.7317(5) 0.0265(13) Uani 1 1 d . . . . .
N3 N 1.0047(5) 0.2811(5) 0.8062(4) 0.0368(13) Uani 1 1 d . . . . .
C21 C 1.5603(5) 0.1435(5) 0.9137(5) 0.0277(13) Uani 1 1 d . . . . .
C9 C 1.4244(6) 0.4282(5) 0.8577(5) 0.0307(14) Uani 1 1 d . . . . .
C20 C 1.6583(6) 0.0628(5) 0.8980(5) 0.0351(15) Uani 1 1 d . . . . .
H00G H 1.701510 0.019234 0.951786 0.042 Uiso 1 1 calc R . . . .
C6 C 1.3018(6) 0.4851(5) 0.5693(5) 0.0339(14) Uani 1 1 d . . . . .
C16 C 1.4959(5) 0.2071(5) 0.8335(5) 0.0268(13) Uani 1 1 d . . . . .
C7 C 1.3595(6) 0.4623(5) 0.6528(5) 0.0341(14) Uani 1 1 d . . . . .
H00J H 1.418698 0.505843 0.652983 0.041 Uiso 1 1 calc R . . . .
C17 C 1.5329(6) 0.1875(5) 0.7396(5) 0.0292(13) Uani 1 1 d . . . . .
H00K H 1.489966 0.229821 0.685327 0.035 Uiso 1 1 calc R . . . .
C10 C 1.5490(6) 0.4278(5) 0.8527(5) 0.0359(15) Uani 1 1 d . . . . .
H00L H 1.605862 0.364260 0.845374 0.043 Uiso 1 1 calc R . . . .
C14 C 1.3423(7) 0.5234(5) 0.8662(5) 0.0383(15) Uani 1 1 d . . . . .
C5 C 1.2214(6) 0.4009(6) 0.6017(5) 0.0376(15) Uani 1 1 d . . . . .
C18 C 1.6309(6) 0.1076(6) 0.7252(5) 0.0400(16) Uani 1 1 d . . . . .
H00O H 1.655482 0.095215 0.660968 0.048 Uiso 1 1 calc R . . . .
C19 C 1.6934(6) 0.0455(6) 0.8038(5) 0.0390(16) Uani 1 1 d . . . . .
H00P H 1.761007 -0.009501 0.793473 0.047 Uiso 1 1 calc R . . . .
C22 C 1.5815(7) 0.1046(6) 1.0852(5) 0.0390(16) Uani 1 1 d . . . . .
H00A H 1.543621 0.129765 1.144226 0.059 Uiso 1 1 calc R . . . .
H00B H 1.574237 0.022917 1.106282 0.059 Uiso 1 1 calc R . . . .
H00C H 1.669370 0.117581 1.062078 0.059 Uiso 1 1 calc R . . . .
C1 C 1.3098(7) 0.5708(6) 0.4703(5) 0.0469(18) Uani 1 1 d . . . . .
H00R H 1.362461 0.629490 0.448163 0.056 Uiso 1 1 calc R . . . .
C11 C 1.5918(7) 0.5197(6) 0.8583(6) 0.0486(18) Uani 1 1 d . . . . .
H00T H 1.677384 0.518799 0.855114 0.058 Uiso 1 1 calc R . . . .
C25 C 0.9055(6) 0.2078(7) 0.8752(6) 0.0505(19) Uani 1 1 d . . . . .
H00D H 0.923433 0.133479 0.866499 0.076 Uiso 1 1 calc R . . . .
H00E H 0.901812 0.196916 0.947647 0.076 Uiso 1 1 calc R . . . .
H00F H 0.825525 0.244750 0.857282 0.076 Uiso 1 1 calc R . . . .
C12 C 1.5109(8) 0.6104(6) 0.8684(7) 0.056(2) Uani 1 1 d . . . . .
H00W H 1.540392 0.672462 0.873268 0.068 Uiso 1 1 calc R . . . .
C13 C 1.3880(8) 0.6148(6) 0.8716(6) 0.051(2) Uani 1 1 d . . . . .
H00X H 1.333182 0.679892 0.877555 0.061 Uiso 1 1 calc R . . . .
C2 C 1.2399(8) 0.5681(7) 0.4060(6) 0.059(2) Uani 1 1 d . . . . .
H00Y H 1.246100 0.623793 0.338046 0.071 Uiso 1 1 calc R . . . .
C24 C 1.0312(7) 0.1413(7) 0.6736(6) 0.0495(19) Uani 1 1 d . . . . .
H00H H 0.970480 0.206726 0.677979 0.074 Uiso 1 1 calc R . . . .
H00I H 1.062218 0.148294 0.600670 0.074 Uiso 1 1 calc R . . . .
H00M H 0.991603 0.070430 0.712249 0.074 Uiso 1 1 calc R . . . .
C23 C 1.2321(8) 0.0437(7) 0.7160(6) 0.0524(19) Uani 1 1 d . . . . .
H01A H 1.298146 0.047395 0.747026 0.079 Uiso 1 1 calc R . . . .
H01B H 1.196139 -0.028905 0.755408 0.079 Uiso 1 1 calc R . . . .
H01C H 1.266754 0.048959 0.643829 0.079 Uiso 1 1 calc R . . . .
C26 C 0.9851(7) 0.3941(6) 0.8143(6) 0.0514(19) Uani 1 1 d . . . . .
H01D H 1.053245 0.438467 0.767139 0.077 Uiso 1 1 calc R . . . .
H01E H 0.906308 0.433683 0.795486 0.077 Uiso 1 1 calc R . . . .
H01F H 0.982595 0.385849 0.885852 0.077 Uiso 1 1 calc R . . . .
C15 C 1.1334(9) 0.6099(8) 0.8838(9) 0.075(3) Uani 1 1 d . . . . .
H01G H 1.051397 0.596487 0.882154 0.113 Uiso 1 1 calc R . . . .
H01H H 1.131143 0.612695 0.951835 0.113 Uiso 1 1 calc R . . . .
H01I H 1.156136 0.682765 0.829431 0.113 Uiso 1 1 calc R . . . .
C3 C 1.1612(10) 0.4849(9) 0.4400(6) 0.076(3) Uani 1 1 d . . . . .
H013 H 1.112672 0.485520 0.394788 0.091 Uiso 1 1 calc R . . . .
C4 C 1.1500(9) 0.4010(8) 0.5367(7) 0.069(3) Uani 1 1 d . . . . .
H014 H 1.094734 0.344580 0.558447 0.083 Uiso 1 1 calc R . . . .
Cl3 Cl 0.8785(8) 0.9133(8) 0.6063(5) 0.287(5) Uani 1 1 d . . . . .
Cl1 Cl 0.9875(12) 0.6922(5) 0.6375(5) 0.319(6) Uani 1 1 d . . . . .
Cl2 Cl 1.1327(10) 0.8406(11) 0.6018(7) 0.310(5) Uani 1 1 d . . . . .
C27 C 0.9822(13) 0.8135(13) 0.6589(10) 0.112(5) Uani 1 1 d . . . . .
H0AA H 0.966168 0.797953 0.735130 0.134 Uiso 1 1 calc R . . . .

loop_
_atom_site_aniso_label
_atom_site_aniso_U_11
_atom_site_aniso_U_22
_atom_site_aniso_U_33
_atom_site_aniso_U_23
_atom_site_aniso_U_13
_atom_site_aniso_U_12
Pd1 0.0279(3) 0.0244(3) 0.0264(3) -0.00674(19) -0.00630(18) -0.00147(18)
P2 0.0272(8) 0.0205(7) 0.0285(8) -0.0068(6) -0.0096(6) -0.0018(6)
P1 0.0286(8) 0.0275(8) 0.0299(8) -0.0069(7) -0.0078(6) -0.0071(6)
C0 0.0262(9) 0.0283(10) 0.0317(10) -0.0014(7) 0.0011(7) -0.0033(6)
C28 0.027(2) 0.034(2) 0.019(2) -0.0108(17) -0.0071(16) -0.0103(16)
Cl5 0.027(2) 0.034(2) 0.019(2) -0.0108(17) -0.0071(16) -0.0103(16)
Cl4 0.0262(9) 0.0283(10) 0.0317(10) -0.0014(7) 0.0011(7) -0.0033(6)
O1 0.034(2) 0.024(2) 0.030(2) -0.0039(18) -0.0086(18) -0.0051(17)
O3 0.044(3) 0.027(2) 0.033(2) -0.0077(19) -0.016(2) -0.0007(19)
O2 0.042(3) 0.035(3) 0.061(3) -0.020(2) -0.018(2) 0.009(2)
N2 0.041(3) 0.039(3) 0.041(3) -0.015(3) -0.011(3) -0.011(3)
N1 0.034(3) 0.030(3) 0.025(3) -0.002(2) -0.009(2) -0.009(2)
C8 0.021(3) 0.027(3) 0.032(3) -0.011(3) -0.007(2) -0.001(2)
N3 0.028(3) 0.036(3) 0.045(3) -0.010(3) -0.009(2) -0.005(2)
C21 0.027(3) 0.020(3) 0.037(3) -0.007(3) -0.010(3) -0.006(2)
C9 0.033(3) 0.025(3) 0.035(3) -0.009(3) -0.013(3) -0.002(3)
C20 0.029(3) 0.026(3) 0.050(4) -0.007(3) -0.017(3) -0.003(3)
C6 0.032(3) 0.031(3) 0.029(3) -0.002(3) -0.004(3) -0.004(3)
C16 0.020(3) 0.023(3) 0.036(3) -0.007(3) -0.007(2) -0.004(2)
C7 0.035(3) 0.028(3) 0.038(4) -0.003(3) -0.013(3) -0.010(3)
C17 0.035(3) 0.023(3) 0.027(3) -0.005(3) -0.008(3) -0.004(3)
C10 0.046(4) 0.029(3) 0.034(3) -0.009(3) -0.014(3) -0.006(3)
C14 0.048(4) 0.030(3) 0.040(4) -0.013(3) -0.014(3) -0.003(3)
C5 0.032(3) 0.040(4) 0.034(4) -0.004(3) -0.009(3) -0.003(3)
C18 0.041(4) 0.035(4) 0.041(4) -0.014(3) -0.003(3) -0.004(3)
C19 0.026(3) 0.033(4) 0.054(4) -0.014(3) -0.005(3) 0.000(3)
C22 0.049(4) 0.032(3) 0.037(4) -0.004(3) -0.024(3) -0.003(3)
C1 0.048(4) 0.041(4) 0.035(4) 0.007(3) -0.009(3) -0.012(3)
C11 0.052(4) 0.038(4) 0.064(5) -0.015(4) -0.024(4) -0.013(3)
C25 0.028(4) 0.062(5) 0.049(4) -0.007(4) -0.006(3) -0.010(3)
C12 0.071(6) 0.037(4) 0.076(6) -0.021(4) -0.031(5) -0.013(4)
C13 0.077(6) 0.028(4) 0.060(5) -0.022(3) -0.030(4) 0.005(4)
C2 0.072(6) 0.063(5) 0.026(4) 0.009(4) -0.018(4) -0.012(4)
C24 0.062(5) 0.053(5) 0.044(4) -0.015(4) -0.021(4) -0.021(4)
C23 0.059(5) 0.056(5) 0.051(4) -0.032(4) -0.008(4) -0.004(4)
C26 0.051(5) 0.041(4) 0.059(5) -0.020(4) -0.013(4) 0.009(3)
C15 0.061(6) 0.072(6) 0.104(8) -0.057(6) -0.027(5) 0.033(5)
C3 0.105(8) 0.082(7) 0.040(5) 0.007(4) -0.046(5) -0.029(6)
C4 0.085(6) 0.070(6) 0.053(5) 0.011(4) -0.038(5) -0.044(5)
Cl3 0.308(9) 0.401(11) 0.140(4) -0.151(6) -0.112(5) 0.196(8)
Cl1 0.72(2) 0.116(4) 0.176(5) -0.062(4) -0.183(9) -0.029(7)
Cl2 0.251(9) 0.414(15) 0.217(8) -0.105(9) 0.030(7) -0.056(9)
C27 0.118(10) 0.148(12) 0.074(7) -0.060(8) -0.022(7) 0.022(9)

loop_
_atom_type_symbol
_atom_type_description
_atom_type_scat_dispersion_real
_atom_type_scat_dispersion_imag
_atom_type_scat_source
C C 0.0181 0.0091 'International Tables Vol C Tables 4.2.6.8 and 6.1.1.4'
H H 0.0000 0.0000 'International Tables Vol C Tables 4.2.6.8 and 6.1.1.4'
Cl Cl 0.3639 0.7018 'International Tables Vol C Tables 4.2.6.8 and 6.1.1.4'
N N 0.0311 0.0180 'International Tables Vol C Tables 4.2.6.8 and 6.1.1.4'
O O 0.0492 0.0322 'International Tables Vol C Tables 4.2.6.8 and 6.1.1.4'
P P 0.2955 0.4335 'International Tables Vol C Tables 4.2.6.8 and 6.1.1.4'
Pd Pd 0.1215 3.9337 'International Tables Vol C Tables 4.2.6.8 and 6.1.1.4'

loop_
_geom_angle_atom_site_label_1
_geom_angle_atom_site_label_2
_geom_angle_atom_site_label_3
_geom_angle
_geom_angle_site_symmetry_1
_geom_angle_site_symmetry_3
_geom_angle_publ_flag
P2 Pd1 C0 175.52(6) . . ?
P2 Pd1 Cl4 175.52(6) . . ?
C28 Pd1 P2 94.44(11) . . ?
C28 Pd1 C0 89.66(11) . . ?
C28 Pd1 O1 175.55(15) . . ?
Cl5 Pd1 P2 94.44(11) . . ?
Cl5 Pd1 Cl4 89.66(11) . . ?
Cl5 Pd1 O1 175.55(15) . . ?
O1 Pd1 P2 81.54(11) . . ?
O1 Pd1 C0 94.42(11) . . ?
O1 Pd1 Cl4 94.42(11) . . ?
C8 P2 Pd1 110.24(19) . . ?
C8 P2 C16 102.5(3) . . ?
C9 P2 Pd1 121.5(2) . . ?
C9 P2 C8 101.2(3) . . ?
C9 P2 C16 106.3(3) . . ?
C16 P2 Pd1 112.91(19) . . ?
O1 P1 N2 110.1(3) . . ?
O1 P1 N1 106.3(2) . . ?
O1 P1 N3 119.0(3) . . ?
N2 P1 N1 110.7(3) . . ?
N2 P1 N3 106.5(3) . . ?
N3 P1 N1 104.0(3) . . ?
Pd1 C0 H0A 109.5 . . ?
Pd1 C0 H0B 109.5 . . ?
Pd1 C0 H0C 109.5 . . ?
H0A C0 H0B 109.5 . . ?
H0A C0 H0C 109.5 . . ?
H0B C0 H0C 109.5 . . ?
Pd1 Cl5 H0'A 109.5 . . ?
Pd1 Cl5 H0'B 109.5 . . ?
Pd1 Cl5 H0'C 109.5 . . ?
H0'A Cl5 H0'B 109.5 . . ?
H0'A Cl5 H0'C 109.5 . . ?
H0'B Cl5 H0'C 109.5 . . ?
P1 O1 Pd1 118.6(2) . . ?
C21 O3 C22 117.3(5) . . ?
C14 O2 C15 118.0(6) . . ?
C24 N2 P1 126.7(5) . . ?
C23 N2 P1 118.8(5) . . ?
C23 N2 C24 114.0(6) . . ?
C8 N1 P1 126.5(4) . . ?
C5 N1 P1 127.1(4) . . ?
C5 N1 C8 106.1(5) . . ?
N1 C8 P2 125.3(4) . . ?
C7 C8 P2 125.1(5) . . ?
C7 C8 N1 109.6(5) . . ?
C25 N3 P1 117.4(5) . . ?
C26 N3 P1 121.3(5) . . ?
C26 N3 C25 113.1(6) . . ?
O3 C21 C20 125.0(5) . . ?
O3 C21 C16 115.7(5) . . ?
C20 C21 C16 119.4(6) . . ?
C10 C9 P2 122.4(5) . . ?
C10 C9 C14 119.1(6) . . ?
C14 C9 P2 118.5(5) . . ?
C21 C20 H00G 119.9 . . ?
C21 C20 C19 120.3(6) . . ?
C19 C20 H00G 119.9 . . ?
C5 C6 C7 106.7(5) . . ?
C5 C6 C1 119.9(6) . . ?
C1 C6 C7 133.3(6) . . ?
C21 C16 P2 119.4(5) . . ?
C17 C16 P2 121.4(4) . . ?
C17 C16 C21 119.1(5) . . ?
C8 C7 C6 109.1(5) . . ?
C8 C7 H00J 125.5 . . ?
C6 C7 H00J 125.5 . . ?
C16 C17 H00K 119.7 . . ?
C18 C17 C16 120.7(6) . . ?
C18 C17 H00K 119.7 . . ?
C9 C10 H00L 119.7 . . ?
C9 C10 C11 120.6(6) . . ?
C11 C10 H00L 119.7 . . ?
O2 C14 C9 115.7(5) . . ?
O2 C14 C13 125.2(6) . . ?
C9 C14 C13 119.0(7) . . ?
C6 C5 N1 108.4(5) . . ?
C4 C5 N1 131.0(6) . . ?
C4 C5 C6 120.5(6) . . ?
C17 C18 H00O 120.0 . . ?
C17 C18 C19 120.0(6) . . ?
C19 C18 H00O 120.0 . . ?
C20 C19 H00P 119.7 . . ?
C18 C19 C20 120.5(6) . . ?
C18 C19 H00P 119.7 . . ?
O3 C22 H00A 109.5 . . ?
O3 C22 H00B 109.5 . . ?
O3 C22 H00C 109.5 . . ?
H00A C22 H00B 109.5 . . ?
H00A C22 H00C 109.5 . . ?
H00B C22 H00C 109.5 . . ?
C6 C1 H00R 120.7 . . ?
C2 C1 C6 118.7(7) . . ?
C2 C1 H00R 120.7 . . ?
C10 C11 H00T 120.2 . . ?
C12 C11 C10 119.7(7) . . ?
C12 C11 H00T 120.2 . . ?
N3 C25 H00D 109.5 . . ?
N3 C25 H00E 109.5 . . ?
N3 C25 H00F 109.5 . . ?
H00D C25 H00E 109.5 . . ?
H00D C25 H00F 109.5 . . ?
H00E C25 H00F 109.5 . . ?
C11 C12 H00W 119.3 . . ?
C11 C12 C13 121.4(7) . . ?
C13 C12 H00W 119.3 . . ?
C14 C13 H00X 119.9 . . ?
C12 C13 C14 120.2(7) . . ?
C12 C13 H00X 119.9 . . ?
C1 C2 H00Y 119.9 . . ?
C3 C2 C1 120.2(7) . . ?
C3 C2 H00Y 119.9 . . ?
N2 C24 H00H 109.5 . . ?
N2 C24 H00I 109.5 . . ?
N2 C24 H00M 109.5 . . ?
H00H C24 H00I 109.5 . . ?
H00H C24 H00M 109.5 . . ?
H00I C24 H00M 109.5 . . ?
N2 C23 H01A 109.5 . . ?
N2 C23 H01B 109.5 . . ?
N2 C23 H01C 109.5 . . ?
H01A C23 H01B 109.5 . . ?
H01A C23 H01C 109.5 . . ?
H01B C23 H01C 109.5 . . ?
N3 C26 H01D 109.5 . . ?
N3 C26 H01E 109.5 . . ?
N3 C26 H01F 109.5 . . ?
H01D C26 H01E 109.5 . . ?
H01D C26 H01F 109.5 . . ?
H01E C26 H01F 109.5 . . ?
O2 C15 H01G 109.5 . . ?
O2 C15 H01H 109.5 . . ?
O2 C15 H01I 109.5 . . ?
H01G C15 H01H 109.5 . . ?
H01G C15 H01I 109.5 . . ?
H01H C15 H01I 109.5 . . ?
C2 C3 H013 118.7 . . ?
C4 C3 C2 122.5(8) . . ?
C4 C3 H013 118.7 . . ?
C5 C4 H014 120.9 . . ?
C3 C4 C5 118.2(7) . . ?
C3 C4 H014 120.9 . . ?
Cl3 C27 Cl1 112.5(9) . . ?
Cl3 C27 Cl2 114.6(11) . . ?
Cl3 C27 H0AA 110.4 . . ?
Cl1 C27 Cl2 98.1(9) . . ?
Cl1 C27 H0AA 110.4 . . ?
Cl2 C27 H0AA 110.4 . . ?

loop_
_geom_bond_atom_site_label_1
_geom_bond_atom_site_label_2
_geom_bond_distance
_geom_bond_site_symmetry_2
_geom_bond_publ_flag
Pd1 P2 2.2128(15) . ?
Pd1 C0 2.3689(16) . ?
Pd1 C28 2.163(4) . ?
Pd1 Cl5 2.163(4) . ?
Pd1 Cl4 2.3689(16) . ?
Pd1 O1 2.166(4) . ?
P2 C8 1.819(6) . ?
P2 C9 1.811(6) . ?
P2 C16 1.820(6) . ?
P1 O1 1.494(4) . ?
P1 N2 1.618(6) . ?
P1 N1 1.698(5) . ?
P1 N3 1.623(5) . ?
C0 H0A 0.9800 . ?
C0 H0B 0.9800 . ?
C0 H0C 0.9800 . ?
Cl5 H0'A 0.9800 . ?
Cl5 H0'B 0.9800 . ?
Cl5 H0'C 0.9800 . ?
O3 C21 1.355(7) . ?
O3 C22 1.426(7) . ?
O2 C14 1.353(8) . ?
O2 C15 1.427(9) . ?
N2 C24 1.474(9) . ?
N2 C23 1.464(10) . ?
N1 C8 1.416(8) . ?
N1 C5 1.412(8) . ?
C8 C7 1.343(9) . ?
N3 C25 1.482(9) . ?
N3 C26 1.461(9) . ?
C21 C20 1.386(9) . ?
C21 C16 1.413(8) . ?
C9 C10 1.384(9) . ?
C9 C14 1.397(9) . ?
C20 H00G 0.9500 . ?
C20 C19 1.387(10) . ?
C6 C7 1.416(9) . ?
C6 C5 1.400(9) . ?
C6 C1 1.407(9) . ?
C16 C17 1.398(9) . ?
C7 H00J 0.9500 . ?
C17 H00K 0.9500 . ?
C17 C18 1.376(9) . ?
C10 H00L 0.9500 . ?
C10 C11 1.390(9) . ?
C14 C13 1.401(10) . ?
C5 C4 1.383(10) . ?
C18 H00O 0.9500 . ?
C18 C19 1.380(10) . ?
C19 H00P 0.9500 . ?
C22 H00A 0.9800 . ?
C22 H00B 0.9800 . ?
C22 H00C 0.9800 . ?
C1 H00R 0.9500 . ?
C1 C2 1.376(11) . ?
C11 H00T 0.9500 . ?
C11 C12 1.353(11) . ?
C25 H00D 0.9800 . ?
C25 H00E 0.9800 . ?
C25 H00F 0.9800 . ?
C12 H00W 0.9500 . ?
C12 C13 1.362(12) . ?
C13 H00X 0.9500 . ?
C2 H00Y 0.9500 . ?
C2 C3 1.374(12) . ?
C24 H00H 0.9800 . ?
C24 H00I 0.9800 . ?
C24 H00M 0.9800 . ?
C23 H01A 0.9800 . ?
C23 H01B 0.9800 . ?
C23 H01C 0.9800 . ?
C26 H01D 0.9800 . ?
C26 H01E 0.9800 . ?
C26 H01F 0.9800 . ?
C15 H01G 0.9800 . ?
C15 H01H 0.9800 . ?
C15 H01I 0.9800 . ?
C3 H013 0.9500 . ?
C3 C4 1.373(11) . ?
C4 H014 0.9500 . ?
Cl3 C27 1.641(14) . ?
Cl1 C27 1.679(15) . ?
Cl2 C27 1.708(16) . ?
C27 H0AA 1.0000 . ?

loop_
_platon_squeeze_void_nr
_platon_squeeze_void_average_x
_platon_squeeze_void_average_y
_platon_squeeze_void_average_z
_platon_squeeze_void_volume
_platon_squeeze_void_count_electrons
_platon_squeeze_void_content
1 0.500 0.000 0.500 249 72 ' '
